data_4020818
loop_
_publ_author_name
'Hideto Miyabe'
'Yousuke Yamaoka'
'Takeaki Naito'
'Yoshiji Takemoto'

_publ_section_title
;
 Palladium-Indium Iodide-Mediated Allylation and
 Propargylation of Glyoxylic Oxime Ether and Hydrazone:
 The Role of Water in Directing the Diastereoselective Allylation
;
_journal_name_full 'Journal of Organic Chemistry'
_journal_page_first 1415
_journal_page_last 1418
_journal_paper_doi 10.1021/jo035442i
_journal_volume 69
_journal_year 2004
_chemical_formula_sum 'C23 H30 N2 O4 S'
_chemical_formula_weight 430.55
_space_group_IT_number 19
_symmetry_cell_setting orthorhombic
_symmetry_space_group_name_Hall 'P 2ac 2ab'
_symmetry_space_group_name_H-M 'P 21 21 21'
_cell_angle_alpha 90.00
_cell_angle_beta 90.00
_cell_angle_gamma 90.00
_cell_formula_units_Z 4
_cell_length_a 15.952(2)
_cell_length_b 18.974(1)
_cell_length_c 7.667(2)
_cell_measurement_temperature 293(2)
_cell_volume 2320.8(7)
_diffrn_ambient_temperature 293(2)
_exptl_crystal_density_diffrn 1.232
_cod_depositor_comments
;
The following automatic conversions were performed:
'_symmetry_cell_setting' value 'ORTHORHOMBIC' changed to 'orthorhombic'
according to '/home/saulius/struct/CIF-dictionaries/cif_core.dic'
dictionary named 'cif_core.dic' version 2.4.1 from 2010-06-29.

Automatic conversion script
Id: cif_fix_enum 1527 2010-12-29 10:47:43Z saulius 
;
_cod_database_code 4020818

loop_
_symmetry_equiv_pos_as_xyz
'x, y, z'
'-x+1/2, -y, z+1/2'
'x+1/2, -y+1/2, -z'
'-x, y+1/2, -z+1/2'

loop_
_atom_site_label
_atom_site_type_symbol
_atom_site_fract_x
_atom_site_fract_y
_atom_site_fract_z
_atom_site_U_iso_or_equiv
_atom_site_adp_type
_atom_site_occupancy
_atom_site_symmetry_multiplicity
_atom_site_calc_flag
_atom_site_refinement_flags
_atom_site_disorder_assembly
_atom_site_disorder_group
S1 S 0.86441(7) 0.13229(5) 0.36647(12) 0.0486(3) Uani 1 1 d . . .
O1 O 0.7857(2) 0.16390(19) 0.4084(5) 0.0782(11) Uani 1 1 d . . .
O2 O 0.9315(2) 0.17703(17) 0.3138(4) 0.0743(10) Uani 1 1 d . . .
O3 O 0.90470(19) 0.06904(14) 0.8278(3) 0.0502(7) Uani 1 1 d . . .
O4 O 0.83262(19) 0.20356(14) 0.9336(4) 0.0584(8) Uani 1 1 d . . .
N1 N 0.8971(2) 0.08249(16) 0.5373(4) 0.0410(8) Uani 1 1 d . . .
N2 N 0.9207(2) 0.21203(17) 0.8970(4) 0.0493(9) Uani 1 1 d . . .
C1 C 0.8764(3) -0.1309(2) 0.3708(7) 0.0707(13) Uani 1 1 d . . .
C2 C 0.8220(3) -0.0719(2) 0.2878(7) 0.0662(13) Uani 1 1 d . . .
C3 C 0.8756(2) -0.0057(2) 0.3150(5) 0.0465(9) Uani 1 1 d . . .
C4 C 0.8746(2) 0.00725(19) 0.5132(5) 0.0415(8) Uani 1 1 d . . .
C5 C 0.9364(3) -0.0475(2) 0.5860(5) 0.0512(10) Uani 1 1 d . . .
C6 C 0.9563(3) -0.0921(2) 0.4251(6) 0.0545(11) Uani 1 1 d . . .
C7 C 0.9660(3) -0.0351(2) 0.2818(6) 0.0523(11) Uani 1 1 d . . .
C8 C 1.0377(3) 0.0160(2) 0.3121(8) 0.0670(13) Uani 1 1 d . . .
C9 C 0.9776(4) -0.0655(3) 0.0975(7) 0.0825(17) Uani 1 1 d . . .
C10 C 0.8488(3) 0.0607(2) 0.2223(6) 0.0587(12) Uani 1 1 d . . .
C11 C 0.9099(2) 0.10799(18) 0.7036(5) 0.0401(8) Uani 1 1 d . . .
C12 C 0.9361(3) 0.18533(19) 0.7218(5) 0.0447(9) Uani 1 1 d . . .
C13 C 1.0308(3) 0.1924(2) 0.6807(6) 0.0513(10) Uani 1 1 d . . .
C14 C 1.0562(4) 0.2701(2) 0.6658(9) 0.0877(18) Uani 1 1 d . . .
C15 C 1.0810(3) 0.1553(2) 0.8114(7) 0.0609(12) Uani 1 1 d . . .
C16 C 1.1202(3) 0.1260(3) 0.9189(9) 0.0889(18) Uani 1 1 d . . .
C17 C 0.8001(3) 0.2705(2) 0.9869(7) 0.0685(14) Uani 1 1 d . . .
C18 C 0.7946(3) 0.3236(2) 0.8413(7) 0.0583(11) Uani 1 1 d . . .
C19 C 0.8238(3) 0.3912(2) 0.8657(9) 0.0775(15) Uani 1 1 d . . .
C20 C 0.8174(4) 0.4404(3) 0.7347(13) 0.105(2) Uani 1 1 d . . .
C21 C 0.7834(5) 0.4218(4) 0.5767(13) 0.117(3) Uani 1 1 d . . .
C22 C 0.7540(5) 0.3545(4) 0.5513(9) 0.102(2) Uani 1 1 d . . .
C23 C 0.7601(4) 0.3053(3) 0.6845(9) 0.0820(16) Uani 1 1 d . . .
H1 H 0.8870 -0.1675 0.2899 0.088 Uiso 1 1 d . . .
H2 H 0.8478 -0.1509 0.4704 0.088 Uiso 1 1 d . . .
H3 H 0.8125 -0.0807 0.1677 0.083 Uiso 1 1 d . . .
H4 H 0.7694 -0.0671 0.3458 0.083 Uiso 1 1 d . . .
H5 H 0.8186 -0.0004 0.5562 0.052 Uiso 1 1 d . . .
H6 H 0.9857 -0.0268 0.6351 0.066 Uiso 1 1 d . . .
H7 H 0.9111 -0.0764 0.6778 0.066 Uiso 1 1 d . . .
H8 H 1.0041 -0.1226 0.4383 0.067 Uiso 1 1 d . . .
H9 H 1.0341 0.0364 0.4271 0.084 Uiso 1 1 d . . .
H10 H 1.0350 0.0539 0.2295 0.084 Uiso 1 1 d . . .
H11 H 1.0901 -0.0069 0.3012 0.084 Uiso 1 1 d . . .
H12 H 1.0271 -0.0938 0.0897 0.102 Uiso 1 1 d . . .
H13 H 0.9817 -0.0286 0.0121 0.102 Uiso 1 1 d . . .
H14 H 0.9306 -0.0948 0.0652 0.102 Uiso 1 1 d . . .
H15 H 0.8812 0.0672 0.1183 0.072 Uiso 1 1 d . . .
H16 H 0.7909 0.0577 0.1897 0.072 Uiso 1 1 d . . .
H17 H 0.9050 0.2134 0.6398 0.056 Uiso 1 1 d . . .
H18 H 1.0422 0.1701 0.5698 0.065 Uiso 1 1 d . . .
H19 H 1.0219 0.2920 0.5773 0.112 Uiso 1 1 d . . .
H20 H 1.0447 0.2929 0.7740 0.112 Uiso 1 1 d . . .
H21 H 1.1126 0.2748 0.6363 0.112 Uiso 1 1 d . . .
H22 H 1.1523 0.1011 1.0078 0.105 Uiso 1 1 d . . .
H23 H 0.9621 0.2317 0.9735 0.062 Uiso 1 1 d . . .
H24 H 0.8354 0.2888 1.0775 0.084 Uiso 1 1 d . . .
H25 H 0.7455 0.2626 1.0358 0.084 Uiso 1 1 d . . .
H26 H 0.8482 0.4038 0.9767 0.094 Uiso 1 1 d . . .
H27 H 0.8361 0.4873 0.7543 0.126 Uiso 1 1 d . . .
H28 H 0.7809 0.4552 0.4847 0.141 Uiso 1 1 d . . .
H29 H 0.7299 0.3413 0.4424 0.122 Uiso 1 1 d . . .
H30 H 0.7400 0.2585 0.6675 0.099 Uiso 1 1 d . . .

loop_
_atom_site_aniso_label
_atom_site_aniso_U_11
_atom_site_aniso_U_22
_atom_site_aniso_U_33
_atom_site_aniso_U_23
_atom_site_aniso_U_13
_atom_site_aniso_U_12
S1 0.0688(6) 0.0461(5) 0.0311(4) 0.0039(4) -0.0068(5) 0.0039(5)
O1 0.083(2) 0.091(2) 0.060(2) -0.0074(19) -0.0082(18) 0.040(2)
O2 0.103(3) 0.0687(19) 0.0517(19) 0.0227(17) -0.0145(19) -0.0260(19)
O3 0.0771(19) 0.0441(14) 0.0294(14) 0.0030(12) 0.0022(14) -0.0040(13)
O4 0.0623(18) 0.0476(15) 0.0652(19) -0.0126(14) 0.0097(16) 0.0012(13)
N1 0.057(2) 0.0388(16) 0.0267(15) 0.0008(13) -0.0013(14) -0.0025(15)
N2 0.054(2) 0.0503(18) 0.043(2) -0.0130(16) 0.0008(17) -0.0044(16)
C1 0.089(3) 0.049(2) 0.074(3) -0.008(3) -0.010(3) -0.013(3)
C2 0.069(3) 0.066(3) 0.063(3) -0.012(3) -0.017(3) -0.012(2)
C3 0.056(2) 0.048(2) 0.036(2) -0.0076(18) -0.0048(19) 0.0009(19)
C4 0.050(2) 0.0420(18) 0.0325(18) 0.0020(16) 0.0051(17) -0.0048(19)
C5 0.065(3) 0.049(2) 0.040(2) 0.0056(18) -0.0042(19) -0.005(2)
C6 0.067(3) 0.049(2) 0.048(2) -0.001(2) -0.007(2) 0.007(2)
C7 0.062(3) 0.051(2) 0.043(2) -0.0010(19) 0.003(2) 0.006(2)
C8 0.055(3) 0.069(3) 0.076(3) 0.006(3) 0.014(3) 0.001(2)
C9 0.111(4) 0.087(4) 0.049(3) -0.013(3) 0.016(3) 0.027(4)
C10 0.079(3) 0.060(2) 0.038(2) -0.010(2) -0.017(2) 0.007(2)
C11 0.046(2) 0.0439(19) 0.0305(18) 0.0024(16) 0.0028(17) 0.0017(17)
C12 0.060(2) 0.0378(19) 0.037(2) 0.0000(17) -0.0010(18) -0.0013(18)
C13 0.061(2) 0.045(2) 0.048(2) 0.0023(19) 0.002(2) -0.0082(19)
C14 0.100(4) 0.053(2) 0.111(5) 0.015(3) 0.005(4) -0.023(3)
C15 0.054(3) 0.057(2) 0.072(3) 0.001(2) 0.002(3) -0.008(2)
C16 0.062(3) 0.098(4) 0.106(5) 0.025(4) -0.017(3) -0.014(3)
C17 0.077(3) 0.059(3) 0.069(3) -0.014(3) 0.013(3) 0.007(3)
C18 0.051(2) 0.056(2) 0.068(3) -0.011(2) 0.001(2) 0.007(2)
C19 0.063(3) 0.058(3) 0.111(5) -0.004(3) -0.005(3) -0.001(2)
C20 0.094(5) 0.072(4) 0.147(7) 0.021(5) -0.001(5) 0.001(3)
C21 0.089(5) 0.120(6) 0.142(7) 0.063(6) 0.008(5) 0.026(5)
C22 0.107(5) 0.113(5) 0.087(4) 0.005(4) -0.012(4) 0.011(4)
C23 0.090(4) 0.074(3) 0.082(4) 0.000(3) -0.009(3) 0.000(3)

loop_
_geom_bond_atom_site_label_1
_geom_bond_atom_site_label_2
_geom_bond_distance
_geom_bond_site_symmetry_2
_geom_bond_publ_flag
S1 O2 1.425(3) . ?
S1 O1 1.429(3) . ?
S1 N1 1.698(3) . ?
S1 C10 1.768(4) . ?
O3 C11 1.209(4) . ?
O4 C17 1.433(5) . ?
O4 N2 1.442(4) . ?
N1 C11 1.379(5) . ?
N1 C4 1.484(5) . ?
N2 C12 1.456(5) . ?
C1 C6 1.529(6) . ?
C1 C2 1.553(7) . ?
C2 C3 1.534(6) . ?
C3 C10 1.508(6) . ?
C3 C4 1.539(5) . ?
C3 C7 1.567(6) . ?
C4 C5 1.537(5) . ?
C5 C6 1.529(6) . ?
C6 C7 1.550(6) . ?
C7 C8 1.517(6) . ?
C7 C9 1.537(6) . ?
C11 C12 1.532(5) . ?
C12 C13 1.549(6) . ?
C13 C15 1.463(6) . ?
C13 C14 1.533(6) . ?
C15 C16 1.174(7) . ?
C17 C18 1.506(7) . ?
C18 C23 1.367(8) . ?
C18 C19 1.377(6) . ?
C19 C20 1.375(9) . ?
C20 C21 1.373(12) . ?
C21 C22 1.373(11) . ?
C22 C23 1.387(9) . ?

loop_
_cod_related_entry_id
_cod_related_entry_database
_cod_related_entry_code
1 ChemSpider 9525850
